data_2208536
loop_
_publ_author_name
'Shao-Wen Chen'
'Han-Dong Yin'

_publ_section_title
;
 The one-dimensional chain compound
 <i>n</i>-butyldichloro[2-oxido-1-naphthaldehyde
 (4-pyridylcarbonyl)hydrazonato]tin(IV) methanol disolvate
;
_journal_coeditor_code BV2008
_journal_issue 4
_journal_name_full 'Acta Crystallographica Section E'
_journal_page_first m925
_journal_page_last m927
_journal_paper_doi 10.1107/S1600536806010890
_journal_volume 62
_journal_year 2006
_chemical_formula_iupac '[Sn (C4 H9) (C17 H11 N3 O2)] , Cl2 , 2C H4 O'
_chemical_formula_moiety 'C21 H20 Cl2 N3 O2 Sn , 2C H4 O'
_chemical_formula_sum 'C23 H28 Cl2 N3 O4 Sn'
_chemical_formula_weight 600.07
_chemical_name_systematic
;
n-Butyldichloro[2-oxido-1-naphthaldehyde
oxido(4-pyridyl)methylhydrazone]tin(IV) methanol disolvate
;
_space_group_IT_number 14
_symmetry_cell_setting monoclinic
_symmetry_space_group_name_Hall '-P 2yn'
_symmetry_space_group_name_H-M 'P 1 21/n 1'
_atom_sites_solution_hydrogens geom
_atom_sites_solution_primary direct
_atom_sites_solution_secondary difmap
_audit_creation_method SHELXL97
_cell_angle_alpha 90.00
_cell_angle_beta 98.259(3)
_cell_angle_gamma 90.00
_cell_formula_units_Z 4
_cell_length_a 12.896(3)
_cell_length_b 13.523(3)
_cell_length_c 15.000(4)
_cell_measurement_reflns_used 4554
_cell_measurement_temperature 298(2)
_cell_measurement_theta_max 25.134
_cell_measurement_theta_min 2.463
_cell_volume 2588.8(11)
_computing_cell_refinement 'SAINT (Bruker, 1996)'
_computing_data_collection 'SMART (Bruker, 1996)'
_computing_data_reduction SAINT
_computing_molecular_graphics 'SHELXTL (Sheldrick, 1997b)'
_computing_publication_material SHELXTL
_computing_structure_refinement 'SHELXL97 (Sheldrick, 1997a)'
_computing_structure_solution 'SHELXS97 (Sheldrick, 1997a)'
_diffrn_ambient_temperature 298(2)
_diffrn_measured_fraction_theta_full 0.999
_diffrn_measured_fraction_theta_max 0.999
_diffrn_measurement_device_type 'Bruker SMART CCD area-detector'
_diffrn_measurement_method '\f and \w'
_diffrn_radiation_monochromator graphite
_diffrn_radiation_source 'fine-focus sealed tube'
_diffrn_radiation_type MoK\a
_diffrn_radiation_wavelength 0.71073
_diffrn_reflns_av_R_equivalents 0.0313
_diffrn_reflns_av_sigmaI/netI 0.0384
_diffrn_reflns_limit_h_max 15
_diffrn_reflns_limit_h_min -15
_diffrn_reflns_limit_k_max 16
_diffrn_reflns_limit_k_min -15
_diffrn_reflns_limit_l_max 17
_diffrn_reflns_limit_l_min -10
_diffrn_reflns_number 13281
_diffrn_reflns_theta_full 25.01
_diffrn_reflns_theta_max 25.01
_diffrn_reflns_theta_min 1.95
_diffrn_standards_decay_% 0
_diffrn_standards_number 0
_exptl_absorpt_coefficient_mu 1.226
_exptl_absorpt_correction_T_max 0.6597
_exptl_absorpt_correction_T_min 0.6206
_exptl_absorpt_correction_type multi-scan
_exptl_absorpt_process_details '(SADABS; Sheldrick, 1996)'
_exptl_crystal_colour colourless
_exptl_crystal_density_diffrn 1.540
_exptl_crystal_density_method 'not measured'
_exptl_crystal_description block
_exptl_crystal_F_000 1212
_exptl_crystal_size_max 0.43
_exptl_crystal_size_mid 0.42
_exptl_crystal_size_min 0.37
_refine_diff_density_max 1.055
_refine_diff_density_min -0.476
_refine_ls_extinction_method none
_refine_ls_goodness_of_fit_ref 1.006
_refine_ls_hydrogen_treatment constr
_refine_ls_matrix_type full
_refine_ls_number_parameters 300
_refine_ls_number_reflns 4552
_refine_ls_number_restraints 78
_refine_ls_restrained_S_all 1.004
_refine_ls_R_factor_all 0.0613
_refine_ls_R_factor_gt 0.0366
_refine_ls_shift/su_max 0.001
_refine_ls_shift/su_mean 0.000
_refine_ls_structure_factor_coef Fsqd
_refine_ls_weighting_details 'calc w = 1/[\s^2^(Fo^2^)+(0.0620P)^2^+3.6848P] where P=(Fo^2^+2Fc^2^)/3'
_refine_ls_weighting_scheme calc
_refine_ls_wR_factor_gt 0.0994
_refine_ls_wR_factor_ref 0.1202
_reflns_number_gt 3298
_reflns_number_total 4552
_reflns_threshold_expression I>2\s(I)
_cod_data_source_file bv2008.cif
_cod_data_source_block I
_cod_depositor_comments
;
The following automatic conversions were performed:
'_symmetry_cell_setting' value 'Monoclinic' changed to 'monoclinic'
according to '/home/saulius/struct/CIF-dictionaries/cif_core.dic'
dictionary named 'cif_core.dic' version 2.4.1 from 2010-06-29.

Automatic conversion script
Id: cif_fix_enum 1527 2010-12-29 10:47:43Z saulius 

The following automatic conversions were performed:

'_symmetry_cell_setting' value 'Monoclinic' changed to 'monoclinic'
according to /home/saulius/struct/CIF-dictionaries/cif_core.dic
dictionary named 'cif_core.dic' version 2.4.1 from 2010-06-29.

Automatic conversion script
Id: cif_fix_values 1715 2011-07-08 13:25:40Z adriana 
;
_cod_original_cell_volume 2588.7(11)
_cod_original_sg_symbol_H-M 'P 21/n'
_cod_database_code 2208536
_cod_database_fobs_code 2208536

loop_
_symmetry_equiv_pos_as_xyz
'x, y, z'
'-x+1/2, y+1/2, -z+1/2'
'-x, -y, -z'
'x-1/2, -y-1/2, z-1/2'

loop_
_atom_site_type_symbol
_atom_site_label
_atom_site_fract_x
_atom_site_fract_y
_atom_site_fract_z
_atom_site_U_iso_or_equiv
_atom_site_adp_type
_atom_site_calc_flag
_atom_site_refinement_flags
_atom_site_occupancy
Sn Sn1 0.84818(2) 0.66513(3) 0.12252(2) 0.04071(14) Uani d . 1
Cl Cl1 0.80889(13) 0.48549(12) 0.12136(10) 0.0676(4) Uani d . 1
Cl Cl2 0.91530(11) 0.83838(10) 0.10838(11) 0.0590(4) Uani d . 1
N N1 0.9767(3) 0.6279(3) 0.0517(2) 0.0371(9) Uani d . 1
N N2 0.9520(3) 0.6279(3) -0.0415(2) 0.0393(9) Uani d . 1
N N3 0.7620(3) 0.6630(3) -0.3484(3) 0.0443(10) Uani d . 1
O O1 0.9603(2) 0.6436(3) 0.2364(2) 0.0457(9) Uani d . 1
O O2 0.7852(2) 0.6708(3) -0.0163(2) 0.0440(8) Uani d . 1
O O3 0.8892(4) 0.7263(4) 0.3921(3) 0.0856(14) Uani d U 1
H H3 0.9061 0.6963 0.3490 0.128 Uiso calc R 1
O O4 0.7242(4) 0.6881(5) 0.4775(3) 0.0906(16) Uani d DU 1
H H4 0.7692 0.6937 0.4443 0.136 Uiso calc R 1
C C1 1.0738(4) 0.6077(3) 0.0824(3) 0.0381(11) Uani d . 1
H H1 1.1179 0.5932 0.0402 0.046 Uiso calc R 1
C C2 1.1189(3) 0.6058(3) 0.1750(3) 0.0340(10) Uani d . 1
C C3 1.0610(4) 0.6214(3) 0.2465(3) 0.0375(11) Uani d . 1
C C4 1.1122(4) 0.6137(4) 0.3366(3) 0.0436(12) Uani d . 1
H H4A 1.0734 0.6210 0.3838 0.052 Uiso calc R 1
C C5 1.2164(4) 0.5960(4) 0.3550(3) 0.0450(12) Uani d . 1
H H5 1.2472 0.5921 0.4149 0.054 Uiso calc R 1
C C6 1.2799(4) 0.5832(3) 0.2871(3) 0.0399(11) Uani d . 1
C C7 1.3880(4) 0.5656(4) 0.3077(4) 0.0502(13) Uani d . 1
H H7 1.4185 0.5624 0.3677 0.060 Uiso calc R 1
C C8 1.4485(4) 0.5533(4) 0.2422(4) 0.0595(15) Uani d . 1
H H8 1.5200 0.5419 0.2571 0.071 Uiso calc R 1
C C9 1.4030(4) 0.5579(4) 0.1521(4) 0.0535(14) Uani d . 1
H H9 1.4448 0.5500 0.1070 0.064 Uiso calc R 1
C C10 1.2974(4) 0.5739(4) 0.1291(3) 0.0438(12) Uani d . 1
H H10 1.2688 0.5761 0.0685 0.053 Uiso calc R 1
C C11 1.2316(4) 0.5872(3) 0.1955(3) 0.0381(11) Uani d . 1
C C12 0.8550(3) 0.6507(3) -0.0675(3) 0.0349(10) Uani d . 1
C C13 0.8631(4) 0.6530(4) -0.3154(3) 0.0503(13) Uani d . 1
H H13 0.9121 0.6504 -0.3551 0.060 Uiso calc R 1
C C14 0.8967(4) 0.6464(4) -0.2249(3) 0.0440(12) Uani d . 1
H H14 0.9672 0.6374 -0.2030 0.053 Uiso calc R 1
C C15 0.8219(4) 0.6536(3) -0.1663(3) 0.0349(10) Uani d . 1
C C16 0.7174(3) 0.6630(3) -0.2013(3) 0.0355(10) Uani d . 1
H H16 0.6668 0.6664 -0.1630 0.043 Uiso calc R 1
C C17 0.6889(4) 0.6673(3) -0.2924(3) 0.0422(11) Uani d . 1
H H17 0.6185 0.6733 -0.3162 0.051 Uiso calc R 1
C C18 0.7145(5) 0.6977(5) 0.1850(4) 0.0741(19) Uani d DU 1
H H18A 0.6576 0.6564 0.1567 0.089 Uiso calc R 1
H H18B 0.7299 0.6767 0.2474 0.089 Uiso calc R 1
C C19 0.6757(6) 0.7981(6) 0.1848(5) 0.095(2) Uani d DU 1
H H19A 0.7326 0.8404 0.2113 0.113 Uiso calc R 1
H H19B 0.6217 0.8008 0.2235 0.113 Uiso calc R 1
C C20 0.6309(5) 0.8408(5) 0.0935(4) 0.079(2) Uani d DU 1
H H20A 0.6767 0.8254 0.0494 0.094 Uiso calc R 1
H H20B 0.5626 0.8123 0.0732 0.094 Uiso calc R 1
C C21 0.6215(7) 0.9518(6) 0.1030(6) 0.116(3) Uani d DU 1
H H21A 0.5833 0.9665 0.1518 0.139 Uiso calc R 1
H H21B 0.5850 0.9788 0.0481 0.139 Uiso calc R 1
H H21C 0.6902 0.9804 0.1151 0.139 Uiso calc R 1
C C22 0.9307(6) 0.8234(6) 0.3942(6) 0.090(2) Uani d U 1
H H22A 0.8869 0.8669 0.4230 0.107 Uiso calc R 1
H H22B 0.9331 0.8456 0.3338 0.107 Uiso calc R 1
H H22C 1.0002 0.8234 0.4272 0.107 Uiso calc R 1
C C23 0.6292(6) 0.6733(7) 0.4269(5) 0.105(3) Uani d DU 1
H H23A 0.5766 0.6662 0.4658 0.125 Uiso calc R 1
H H23B 0.6314 0.6144 0.3915 0.125 Uiso calc R 1
H H23C 0.6123 0.7289 0.3877 0.125 Uiso calc R 1

loop_
_atom_site_aniso_label
_atom_site_aniso_U_11
_atom_site_aniso_U_22
_atom_site_aniso_U_33
_atom_site_aniso_U_12
_atom_site_aniso_U_13
_atom_site_aniso_U_23
Sn1 0.0340(2) 0.0570(2) 0.0317(2) 0.00427(15) 0.00667(13) -0.00081(16)
Cl1 0.0809(10) 0.0654(10) 0.0583(9) -0.0192(8) 0.0162(8) 0.0007(8)
Cl2 0.0497(8) 0.0536(8) 0.0731(9) 0.0016(6) 0.0070(7) -0.0086(7)
N1 0.034(2) 0.045(2) 0.032(2) 0.0060(17) 0.0034(17) -0.0020(18)
N2 0.037(2) 0.051(2) 0.030(2) 0.0058(18) 0.0024(17) -0.0025(18)
N3 0.047(2) 0.047(2) 0.037(2) -0.0032(19) -0.0020(19) 0.003(2)
O1 0.0387(18) 0.068(2) 0.0307(17) 0.0091(16) 0.0041(14) -0.0009(16)
O2 0.0319(16) 0.067(2) 0.0330(17) 0.0041(15) 0.0033(14) -0.0013(17)
O3 0.072(3) 0.118(4) 0.072(3) -0.004(3) 0.027(2) -0.022(3)
O4 0.067(3) 0.164(5) 0.040(2) -0.019(3) 0.003(2) 0.003(3)
C1 0.041(3) 0.037(3) 0.037(3) 0.004(2) 0.007(2) -0.001(2)
C2 0.035(2) 0.030(2) 0.035(3) 0.0016(19) -0.003(2) 0.001(2)
C3 0.042(3) 0.031(2) 0.039(3) 0.000(2) 0.004(2) 0.002(2)
C4 0.052(3) 0.046(3) 0.033(3) 0.001(2) 0.005(2) 0.000(2)
C5 0.055(3) 0.039(3) 0.037(3) -0.001(2) -0.007(2) 0.001(2)
C6 0.042(3) 0.034(3) 0.041(3) -0.003(2) -0.004(2) -0.001(2)
C7 0.046(3) 0.053(3) 0.047(3) -0.002(2) -0.009(2) 0.001(3)
C8 0.037(3) 0.067(4) 0.070(4) 0.003(3) -0.008(3) 0.002(3)
C9 0.043(3) 0.056(3) 0.062(4) 0.000(3) 0.007(3) 0.002(3)
C10 0.038(3) 0.047(3) 0.045(3) -0.002(2) 0.001(2) 0.003(2)
C11 0.039(3) 0.029(2) 0.044(3) -0.0005(19) -0.002(2) 0.000(2)
C12 0.034(2) 0.038(3) 0.033(2) 0.001(2) 0.005(2) 0.000(2)
C13 0.048(3) 0.067(4) 0.038(3) -0.003(3) 0.012(2) 0.004(3)
C14 0.034(2) 0.062(3) 0.035(3) -0.002(2) 0.002(2) -0.001(2)
C15 0.038(2) 0.033(3) 0.033(2) -0.0003(19) 0.002(2) 0.003(2)
C16 0.033(2) 0.034(2) 0.038(3) 0.0025(19) 0.001(2) 0.003(2)
C17 0.043(3) 0.032(3) 0.049(3) -0.001(2) -0.005(2) 0.001(2)
C18 0.055(3) 0.117(5) 0.056(4) 0.030(3) 0.029(3) 0.015(4)
C19 0.088(5) 0.133(6) 0.071(4) 0.033(5) 0.037(4) 0.002(4)
C20 0.064(4) 0.107(5) 0.068(4) 0.037(4) 0.018(3) 0.006(4)
C21 0.103(6) 0.135(8) 0.112(7) 0.022(6) 0.023(5) -0.010(6)
C22 0.088(5) 0.086(6) 0.096(6) 0.000(4) 0.021(4) -0.023(4)
C23 0.068(5) 0.190(9) 0.054(4) 0.005(5) 0.001(4) 0.001(5)

loop_
_atom_type_symbol
_atom_type_description
_atom_type_scat_dispersion_real
_atom_type_scat_dispersion_imag
_atom_type_scat_source
C C 0.0033 0.0016 'International Tables Vol C Tables 4.2.6.8 and 6.1.1.4'
H H 0.0000 0.0000 'International Tables Vol C Tables 4.2.6.8 and 6.1.1.4'
N N 0.0061 0.0033 'International Tables Vol C Tables 4.2.6.8 and 6.1.1.4'
O O 0.0106 0.0060 'International Tables Vol C Tables 4.2.6.8 and 6.1.1.4'
Sn Sn -0.6537 1.4246 'International Tables Vol C Tables 4.2.6.8 and 6.1.1.4'
Cl Cl 0.1484 0.1585 'International Tables Vol C Tables 4.2.6.8 and 6.1.1.4'

loop_
_geom_angle_atom_site_label_1
_geom_angle_atom_site_label_2
_geom_angle_atom_site_label_3
_geom_angle
_geom_angle_publ_flag
O1 Sn1 C18 100.3(2) y
O1 Sn1 O2 157.85(12) y
C18 Sn1 O2 101.8(2) y
O1 Sn1 N1 83.08(13) y
C18 Sn1 N1 176.1(2) y
O2 Sn1 N1 74.78(13) y
O1 Sn1 Cl1 89.20(11) y
C18 Sn1 Cl1 91.6(2) y
O2 Sn1 Cl1 88.82(10) y
N1 Sn1 Cl1 86.46(11) y
O1 Sn1 Cl2 89.57(11) y
C18 Sn1 Cl2 98.9(2) y
O2 Sn1 Cl2 88.37(10) y
N1 Sn1 Cl2 82.99(11) y
Cl1 Sn1 Cl2 169.45(5) y
C1 N1 N2 115.2(4) ?
C1 N1 Sn1 130.2(3) ?
N2 N1 Sn1 114.6(3) ?
C12 N2 N1 112.0(4) ?
C13 N3 C17 120.4(4) ?
C3 O1 Sn1 132.7(3) ?
C12 O2 Sn1 112.0(3) ?
C22 O3 H3 109.5 ?
C23 O4 H4 109.5 ?
N1 C1 C2 125.8(4) ?
N1 C1 H1 117.1 ?
C2 C1 H1 117.1 ?
C3 C2 C1 123.5(4) ?
C3 C2 C11 119.1(4) ?
C1 C2 C11 117.4(4) ?
O1 C3 C2 124.6(4) ?
O1 C3 C4 116.2(4) ?
C2 C3 C4 119.2(4) ?
C5 C4 C3 121.3(5) ?
C5 C4 H4A 119.4 ?
C3 C4 H4A 119.4 ?
C4 C5 C6 122.6(5) ?
C4 C5 H5 118.7 ?
C6 C5 H5 118.7 ?
C7 C6 C5 121.7(5) ?
C7 C6 C11 120.1(5) ?
C5 C6 C11 118.2(4) ?
C8 C7 C6 121.4(5) ?
C8 C7 H7 119.3 ?
C6 C7 H7 119.3 ?
C7 C8 C9 119.5(5) ?
C7 C8 H8 120.3 ?
C9 C8 H8 120.3 ?
C10 C9 C8 121.0(5) ?
C10 C9 H9 119.5 ?
C8 C9 H9 119.5 ?
C9 C10 C11 121.2(5) ?
C9 C10 H10 119.4 ?
C11 C10 H10 119.4 ?
C10 C11 C6 116.9(4) ?
C10 C11 C2 123.6(4) ?
C6 C11 C2 119.5(4) ?
O2 C12 N2 126.6(4) ?
O2 C12 C15 117.6(4) ?
N2 C12 C15 115.7(4) ?
N3 C13 C14 121.9(5) ?
N3 C13 H13 119.0 ?
C14 C13 H13 119.0 ?
C13 C14 C15 118.1(5) ?
C13 C14 H14 121.0 ?
C15 C14 H14 121.0 ?
C16 C15 C14 119.5(4) ?
C16 C15 C12 120.5(4) ?
C14 C15 C12 120.1(4) ?
C17 C16 C15 119.5(4) ?
C17 C16 H16 120.3 ?
C15 C16 H16 120.3 ?
N3 C17 C16 120.6(4) ?
N3 C17 H17 119.7 ?
C16 C17 H17 119.7 ?
C19 C18 Sn1 119.7(5) ?
C19 C18 H18A 107.4 ?
Sn1 C18 H18A 107.4 ?
C19 C18 H18B 107.4 ?
Sn1 C18 H18B 107.4 ?
H18A C18 H18B 106.9 ?
C18 C19 C20 116.4(6) ?
C18 C19 H19A 108.2 ?
C20 C19 H19A 108.2 ?
C18 C19 H19B 108.2 ?
C20 C19 H19B 108.2 ?
H19A C19 H19B 107.3 ?
C21 C20 C19 108.5(6) ?
C21 C20 H20A 110.0 ?
C19 C20 H20A 110.0 ?
C21 C20 H20B 110.0 ?
C19 C20 H20B 110.0 ?
H20A C20 H20B 108.4 ?
C20 C21 H21A 109.5 ?
C20 C21 H21B 109.5 ?
H21A C21 H21B 109.5 ?
C20 C21 H21C 109.5 ?
H21A C21 H21C 109.5 ?
H21B C21 H21C 109.5 ?
O3 C22 H22A 109.5 ?
O3 C22 H22B 109.5 ?
H22A C22 H22B 109.5 ?
O3 C22 H22C 109.5 ?
H22A C22 H22C 109.5 ?
H22B C22 H22C 109.5 ?
O4 C23 H23A 109.5 ?
O4 C23 H23B 109.5 ?
H23A C23 H23B 109.5 ?
O4 C23 H23C 109.5 ?
H23A C23 H23C 109.5 ?
H23B C23 H23C 109.5 ?

loop_
_geom_bond_atom_site_label_1
_geom_bond_atom_site_label_2
_geom_bond_distance
_geom_bond_publ_flag
Sn1 O1 2.093(3) y
Sn1 C18 2.123(5) y
Sn1 O2 2.125(3) y
Sn1 N1 2.153(4) y
Sn1 Cl1 2.4810(17) y
Sn1 Cl2 2.5172(15) y
N1 C1 1.300(6) ?
N1 N2 1.389(5) ?
N2 C12 1.294(6) ?
N3 C13 1.333(6) ?
N3 C17 1.351(6) ?
O1 C3 1.320(5) ?
O2 C12 1.292(5) ?
O3 C22 1.417(8) ?
O3 H3 0.8200 ?
O4 C23 1.361(8) ?
O4 H4 0.8200 ?
C1 C2 1.428(6) ?
C1 H1 0.9300 ?
C2 C3 1.407(6) ?
C2 C11 1.464(6) ?
C3 C4 1.420(6) ?
C4 C5 1.354(7) ?
C4 H4A 0.9300 ?
C5 C6 1.406(7) ?
C5 H5 0.9300 ?
C6 C7 1.403(7) ?
C6 C11 1.426(7) ?
C7 C8 1.350(8) ?
C7 H7 0.9300 ?
C8 C9 1.396(8) ?
C8 H8 0.9300 ?
C9 C10 1.373(7) ?
C9 H9 0.9300 ?
C10 C11 1.411(7) ?
C10 H10 0.9300 ?
C12 C15 1.483(6) ?
C13 C14 1.368(7) ?
C13 H13 0.9300 ?
C14 C15 1.398(7) ?
C14 H14 0.9300 ?
C15 C16 1.380(6) ?
C16 C17 1.365(7) ?
C16 H16 0.9300 ?
C17 H17 0.9300 ?
C18 C19 1.447(9) ?
C18 H18A 0.9700 ?
C18 H18B 0.9700 ?
C19 C20 1.522(8) ?
C19 H19A 0.9700 ?
C19 H19B 0.9700 ?
C20 C21 1.514(9) ?
C20 H20A 0.9700 ?
C20 H20B 0.9700 ?
C21 H21A 0.9600 ?
C21 H21B 0.9600 ?
C21 H21C 0.9600 ?
C22 H22A 0.9600 ?
C22 H22B 0.9600 ?
C22 H22C 0.9600 ?
C23 H23A 0.9600 ?
C23 H23B 0.9600 ?
C23 H23C 0.9600 ?

loop_
_geom_hbond_atom_site_label_D
_geom_hbond_atom_site_label_H
_geom_hbond_atom_site_label_A
_geom_hbond_distance_DH
_geom_hbond_distance_HA
_geom_hbond_distance_DA
_geom_hbond_angle_DHA
O3 H3 O1 0.82 2.05 2.8580(10) 170
O4 H4 O3 0.82 1.88 2.6860(10) 166
